data_7716933
loop_
_publ_author_name
'Ikeda, Taisuke'
'Huang, Yu-Bo'
'Wu, Shu-Qi'
'Zheng, Wenwei'
'Xu, Wen-Huang'
'Zhang, Xiaopeng'
'Ji, Tianchi'
'Uematsu, Mikoto'
'Kanegawa, Shinji'
'Su, Sheng-Qun'
'Sato, Osamu'

_publ_section_title
;
 Four-step electron transfer coupled spin transition in a cyano-bridged
 [Fe2Co2] square complex
;
_journal_issue 37
_journal_name_full 'Dalton Transactions'
_journal_page_first 15465
_journal_page_last 15470
_journal_paper_doi 10.1039/D4DT01581A
_journal_volume 53
_journal_year 2024
_chemical_formula_moiety 'C42 H44 B Co Fe N13, Cl O4, 17.495(C0.457 H1.372 O0.229)'
_chemical_formula_sum 'C50 H68 B Cl Co Fe N13 O8'
_chemical_formula_weight 1140.21
_space_group_crystal_system monoclinic
_space_group_IT_number 14
_space_group_name_Hall '-P 2yn'
_space_group_name_H-M_alt 'P 1 21/n 1'
_atom_sites_solution_hydrogens geom
_atom_sites_solution_primary dual
_audit_creation_date 2024-07-26
_audit_creation_method
;
Olex2 1.5
(compiled 2024.02.16 svn.r378c4104 for OlexSys, GUI svn.r6928)
;
_audit_update_record
;
2024-07-26 deposited with the CCDC.	2024-08-29 downloaded from the CCDC.
;
_cell_angle_alpha 90
_cell_angle_beta 98.168(2)
_cell_angle_gamma 90
_cell_formula_units_Z 4
_cell_length_a 16.5955(4)
_cell_length_b 14.0531(3)
_cell_length_c 23.5734(6)
_cell_measurement_reflns_used 28139
_cell_measurement_temperature 100.04(10)
_cell_measurement_theta_max 30.9970
_cell_measurement_theta_min 2.4700
_cell_volume 5442.0(2)
_computing_cell_refinement 'CrysAlisPro 1.171.42.72a (Rigaku OD, 2022)'
_computing_data_collection 'CrysAlisPro 1.171.42.72a (Rigaku OD, 2022)'
_computing_data_reduction 'CrysAlisPro 1.171.42.72a (Rigaku OD, 2022)'
_computing_molecular_graphics 'Olex2 1.5 (Dolomanov et al., 2009)'
_computing_publication_material 'Olex2 1.5 (Dolomanov et al., 2009)'
_computing_structure_refinement 'SHELXL 2018/3 (Sheldrick, 2015)'
_computing_structure_solution 'SHELXT 2018/2 (Sheldrick, 2018)'
_diffrn_ambient_environment N~2~
_diffrn_ambient_temperature 100.04(10)
_diffrn_detector 'Hybrid Pixel Array Detector'
_diffrn_detector_area_resol_mean 10.0000
_diffrn_detector_type HyPix
_diffrn_measured_fraction_theta_full 0.999
_diffrn_measured_fraction_theta_max 0.844
_diffrn_measurement_details
;
List of Runs (angles in degrees, time in seconds):

  # Type    Start    End  Width  t~exp~   \w     \q     \k     \f   Frames
#--------------------------------------------------------------------------
  1  \w    -68.00 -17.00   0.50    1.08    --  -14.67 129.00 -49.00  102
  2  \w     21.00  65.00   0.50    1.08    --  -14.67  19.00-150.00   88
  3  \w     21.00  67.00   0.50    1.08    --  -14.67  19.00   0.00   92
  4  \w     21.00  49.00   0.50    1.08    --  -14.67  19.00 120.00   56
  5  \w    -55.00   8.00   0.50    1.08    --  -14.67 -57.00   0.00  126
  6  \w    -65.00  21.00   0.50    1.08    --   15.76 -38.00 -60.00  172
  7  \w     21.00  71.00   0.50    1.08    --   15.76-129.00-123.00  100
  8  \w    -20.00   5.00   0.50    1.08    --   15.76  91.00 -30.57   50
  9  \w    -22.00   3.00   0.50    1.08    --   15.76  95.00 -32.95   50
 10  \w    -22.00   4.00   0.50    1.08    --   15.76  97.00 154.75   52
;
_diffrn_measurement_device 'four-circle diffractometer'
_diffrn_measurement_device_type 'XtaLAB Synergy R, DW system, HyPix'
_diffrn_measurement_method '\w scans'
_diffrn_orient_matrix_type 'CrysAlisPro convention (1999,Acta A55,543-557)'
_diffrn_orient_matrix_UB_11 0.0384578000
_diffrn_orient_matrix_UB_12 -0.0031444000
_diffrn_orient_matrix_UB_13 -0.0096660000
_diffrn_orient_matrix_UB_21 0.0015207000
_diffrn_orient_matrix_UB_22 0.0503284000
_diffrn_orient_matrix_UB_23 -0.0018864000
_diffrn_orient_matrix_UB_31 0.0195363000
_diffrn_orient_matrix_UB_32 0.0022215000
_diffrn_orient_matrix_UB_33 0.0287736000
_diffrn_radiation_monochromator mirror
_diffrn_radiation_probe x-ray
_diffrn_radiation_type 'Mo K\a'
_diffrn_radiation_wavelength 0.71073
_diffrn_reflns_av_R_equivalents 0.0512
_diffrn_reflns_av_unetI/netI 0.0472
_diffrn_reflns_Laue_measured_fraction_full 0.999
_diffrn_reflns_Laue_measured_fraction_max 0.844
_diffrn_reflns_limit_h_max 23
_diffrn_reflns_limit_h_min -23
_diffrn_reflns_limit_k_max 18
_diffrn_reflns_limit_k_min -20
_diffrn_reflns_limit_l_max 30
_diffrn_reflns_limit_l_min -32
_diffrn_reflns_number 59146
_diffrn_reflns_point_group_measured_fraction_full 0.999
_diffrn_reflns_point_group_measured_fraction_max 0.844
_diffrn_reflns_theta_full 25.242
_diffrn_reflns_theta_max 31.256
_diffrn_reflns_theta_min 2.480
_diffrn_source 'Rotating-anode X-ray tube'
_diffrn_source_type 'Rigaku (Mo) X-ray Source'
_exptl_absorpt_coefficient_mu 0.685
_exptl_absorpt_correction_T_max 1.00000
_exptl_absorpt_correction_T_min 0.73238
_exptl_absorpt_correction_type multi-scan
_exptl_absorpt_process_details
;
CrysAlisPro 1.171.42.72a (Rigaku Oxford Diffraction, 2022)
Empirical absorption correction using spherical harmonics,
implemented in SCALE3 ABSPACK scaling algorithm.
;
_exptl_crystal_colour 'clear green'
_exptl_crystal_colour_lustre clear
_exptl_crystal_colour_primary green
_exptl_crystal_density_diffrn 1.392
_exptl_crystal_description prism
_exptl_crystal_F_000 2392
_exptl_crystal_size_max 0.21
_exptl_crystal_size_mid 0.2
_exptl_crystal_size_min 0.1
_refine_diff_density_max 0.666
_refine_diff_density_min -0.606
_refine_diff_density_rms 0.078
_refine_ls_extinction_method none
_refine_ls_goodness_of_fit_ref 1.018
_refine_ls_hydrogen_treatment constr
_refine_ls_matrix_type full
_refine_ls_number_parameters 852
_refine_ls_number_reflns 14971
_refine_ls_number_restraints 156
_refine_ls_restrained_S_all 1.020
_refine_ls_R_factor_all 0.0730
_refine_ls_R_factor_gt 0.0477
_refine_ls_shift/su_max 0.002
_refine_ls_shift/su_mean 0.000
_refine_ls_structure_factor_coef Fsqd
_refine_ls_weighting_details 'w=1/[\s^2^(Fo^2^)+(0.0634P)^2^+4.5559P] where P=(Fo^2^+2Fc^2^)/3'
_refine_ls_weighting_scheme calc
_refine_ls_wR_factor_gt 0.1186
_refine_ls_wR_factor_ref 0.1335
_reflns_Friedel_coverage 0.000
_reflns_number_gt 11030
_reflns_number_total 14971
_reflns_threshold_expression 'I > 2\s(I)'
_cod_data_source_file d4dt01581a2.cif
_cod_data_source_block 98_auto
_cod_depositor_comments 'Adding full bibliography for 7716933.cif.'
_cod_database_code 7716933
_shelx_shelxl_version_number 2018/3
_chemical_oxdiff_formula 'H B C N O Cl Fe Co'
_shelx_space_group_comment
;
The symmetry employed for this shelxl refinement is uniquely defined
by the following loop, which should always be used as a source of
symmetry information in preference to the above space-group names.
They are only intended as comments.
;
_olex2_refinement_description
;
1. Fixed Uiso
 At 1.2 times of:
  All B(H) groups, All C(H) groups, All C(H,H) groups, All C(H,H,H,H) groups
 At 1.5 times of:
  All C(H,H,H) groups, All C(H,H,H,H,H,H) groups, All O(H) groups
2. Restrained distances
 Cl1-O1 = Cl1-O3A = Cl1-O2A = Cl1-O4A = Cl1-O2B = Cl1-O3B = Cl1-O4B
 1.44 with sigma of 0.05
 C43-O5B = C43-O5A = C45A-O6A = C45B-O6B = C47A-O7A = O8A-C49A = O8C-C49C =
 C49B-O8B = C45C-O6C = C45D-O6D = O7B-C47B
 1.43 with sigma of 0.05
 O7B-C47B
 1.23 with sigma of 0.05
 C43-C44 = C46A-C45A = C46B-C45B = C46C-C45C = C46D-C45D = C48A-C47A = C49A-
 C50A = C50B-C49B = C49C-C50C = C47B-C48B
 1.53 with sigma of 0.05
 O1-O3A = O1-O4A = O1-O2A = O1-O2B = O1-O3B = O1-O4B = O3A-O4A = O3A-O2A = O4A-
 O2A = O2B-O3B = O2B-O4B = O3B-O4B
 2.325 with sigma of 0.03
 C44-O5B = C44-O5A = C46A-O6A = C46B-O6B = C46C-O6C = C46D-O6D = C48A-O7A =
 O8A-C50A = C50B-O8B = O8C-C50C = O7B-C48B
 2.45 with sigma of 0.05
3. Uiso/Uaniso restraints and constraints
C45A \\sim C45B \\sim O6C: within 2A with sigma of 0.04 and sigma for terminal
atoms of 0.08 within 2A
C46C \\sim C45D: within 2A with sigma of 0.04 and sigma for terminal atoms of
0.08 within 2A
C46A \\sim C46B \\sim C45C \\sim C46D: within 2A with sigma of 0.04 and sigma
for terminal atoms of 0.08 within 2A
Uanis(O2A) = Uanis(O2B)
Uanis(O4A) = Uanis(O4B)
Uanis(O6B) = Uanis(C45B)
Uanis(C46B) = Uanis(C45C) = Uanis(C46D)
Uanis(C46A) = Uanis(C45A)
Uanis(C47A) = Uanis(C48B)
Uanis(C48A) = Uanis(C47B)
Uanis(O8A) = Uanis(C49A)
4. Rigid body (RIGU) restrains
 C46A, C45A, O6A
 with sigma for 1-2 distances of 0.004 and sigma for 1-3 distances of 0.004
 C46B, C45B, O6B
 with sigma for 1-2 distances of 0.004 and sigma for 1-3 distances of 0.004
 C45C, O6C
 with sigma for 1-2 distances of 0.004 and sigma for 1-3 distances of 0.004
 O6D, C45D
 with sigma for 1-2 distances of 0.004 and sigma for 1-3 distances of 0.004
 C45D, C46D
 with sigma for 1-2 distances of 0.004 and sigma for 1-3 distances of 0.004
 O8A, C49A, C50A
 with sigma for 1-2 distances of 0.004 and sigma for 1-3 distances of 0.004
 O8B, C49B
 with sigma for 1-2 distances of 0.004 and sigma for 1-3 distances of 0.004
 C49B, C50B
 with sigma for 1-2 distances of 0.004 and sigma for 1-3 distances of 0.004
5. Others
 1*[Sof(O8A)+Sof(H8A)+Sof(C50A)+Sof(H50A)+Sof(H50B)+Sof(H50C)+Sof(C49A)+
 Sof(H49A)+Sof(H49B)]+1*[Sof(O8B)+Sof(H8B)+Sof(C49B)+Sof(H49C)+Sof(H49D)+
 Sof(C50B)+Sof(H50D)+Sof(H50E)+Sof(H50F)]+1*[Sof(O8C)+Sof(H8C)+Sof(C49C)+
 Sof(H49E)+Sof(H49F)+Sof(C50C)+Sof(H50G)+Sof(H50H)+Sof(H50I)]=1 with esd of 0
 1*[Sof(C45A)+Sof(H45A)+Sof(H45B)+Sof(C46A)+Sof(H46A)+Sof(H46B)+Sof(H46C)+
 Sof(H46D)+Sof(H46E)+Sof(H46F)+Sof(O6A)+Sof(H6A)]+1*[Sof(C45B)+Sof(H45C)+
 Sof(H45D)+Sof(C46B)+Sof(H46G)+Sof(H46H)+Sof(H46I)+Sof(O6B)+Sof(H6B)]+1*
 [Sof(C45C)+Sof(H45E)+Sof(H45F)+Sof(C46C)+Sof(H46J)+Sof(H46K)+Sof(H46L)+
 Sof(O6C)+Sof(H6C)]+1*[Sof(C45D)+Sof(H45G)+Sof(H45H)+Sof(C46D)+Sof(H46M)+
 Sof(H46N)+Sof(H46O)+Sof(O6D)+Sof(H6D)]=1 with esd of 0
 Sof(O2B)=Sof(O4B)=Sof(O3B)=1-FVAR(1)
 Sof(O3A)=Sof(O4A)=Sof(O2A)=FVAR(1)
 Sof(H43A)=Sof(H43B)=Sof(O5A)=Sof(H5A)=1-FVAR(2)
 Sof(H43C)=Sof(H43D)=Sof(O5B)=Sof(H5B)=FVAR(2)
 Sof(O7B)=Sof(H7B)=Sof(C47B)=Sof(H47C)=Sof(H47D)=Sof(C48B)=Sof(H48D)=Sof(H48E)=
 Sof(H48F)=1-FVAR(3)
 Sof(O7A)=Sof(H7A)=Sof(C47A)=Sof(H47A)=Sof(H47B)=Sof(C48A)=Sof(H48A)=Sof(H48B)=
 Sof(H48C)=FVAR(3)
 Sof(O8A)=Sof(H8A)=Sof(C50A)=Sof(H50A)=Sof(H50B)=Sof(H50C)=Sof(C49A)=Sof(H49A)=
 Sof(H49B)=FVAR(4)
 Sof(O8B)=Sof(H8B)=Sof(C49B)=Sof(H49C)=Sof(H49D)=Sof(C50B)=Sof(H50D)=Sof(H50E)=
 Sof(H50F)=FVAR(5)
 Sof(O8C)=Sof(H8C)=Sof(C49C)=Sof(H49E)=Sof(H49F)=Sof(C50C)=Sof(H50G)=Sof(H50H)=
 Sof(H50I)=FVAR(6)
 Sof(H46A)=Sof(H46B)=Sof(H46C)=Sof(H46D)=Sof(H46E)=Sof(H46F)=0.5*FVAR(8)
 Sof(C45A)=Sof(H45A)=Sof(H45B)=Sof(C46A)=Sof(O6A)=Sof(H6A)=FVAR(7)
 Sof(C45B)=Sof(H45C)=Sof(H45D)=Sof(C46B)=Sof(H46G)=Sof(H46H)=Sof(H46I)=
 Sof(O6B)=Sof(H6B)=FVAR(8)
 Sof(C45C)=Sof(H45E)=Sof(H45F)=Sof(C46C)=Sof(H46J)=Sof(H46K)=Sof(H46L)=
 Sof(O6C)=Sof(H6C)=FVAR(9)
 Sof(C45D)=Sof(H45G)=Sof(H45H)=Sof(C46D)=Sof(H46M)=Sof(H46N)=Sof(H46O)=
 Sof(O6D)=Sof(H6D)=FVAR(10)
6.a Ternary CH refined with riding coordinates:
 B1(H1A)
6.b Secondary CH2 refined with riding coordinates:
 C27(H27A,H27B), C13(H13A,H13B), C14(H14A,H14B), C21(H21A,H21B), C35(H35A,
 H35B), C15(H15A,H15B), C45A(H45A,H45B), C45B(H45C,H45D), C45C(H45E,H45F),
 C45D(H45G,H45H), C43(H43A,H43B), C43(H43C,H43D), C49A(H49A,H49B), C47A(H47A,
 H47B), C49B(H49C,H49D), C47B(H47C,H47D), C49C(H49E,H49F)
6.c Aromatic/amide H refined with riding coordinates:
 C33(H33), C32(H32), C30(H30), C29(H29), C23(H23), C24(H24), C25(H25),
 C26(H26), C17(H17), C18(H18), C19(H19), C20(H20), C37(H37), C38(H38), C40(H40),
  C41(H41), C6(H6), C5(H5), C4(H4), C1(H1), C2(H2), C3(H3), C9(H9), C8(H8),
 C7(H7)
6.d Disordered Me refined with riding coordinates:
 C46A(H46A,H46B,H46C,H46D,H46E,H46F)
6.e Idealised Me refined as rotating group:
 C34(H34A,H34B,H34C), C42(H42A,H42B,H42C), C46B(H46G,H46H,H46I), C46C(H46J,
 H46K,H46L), C46D(H46M,H46N,H46O), C44(H44A,H44B,H44C), C50A(H50A,H50B,H50C),
 C48A(H48A,H48B,H48C), C50B(H50D,H50E,H50F), C48B(H48D,H48E,H48F), C50C(H50G,
 H50H,H50I)
6.f Idealised tetrahedral OH refined as rotating group:
 O6A(H6A), O6B(H6B), O6C(H6C), O6D(H6D), O5A(H5A), O5B(H5B), O8A(H8A),
 O7A(H7A), O8B(H8B), O7B(H7B), O8C(H8C)
;
_olex2_submission_special_instructions 'No special instructions were received'
_oxdiff_exptl_absorpt_empirical_details
;
Empirical correction (ABSPACK) includes:
- Absorption correction using spherical harmonics
- Frame scaling
;
_oxdiff_exptl_absorpt_empirical_full_max 2.209
_oxdiff_exptl_absorpt_empirical_full_min 0.436

loop_
_space_group_symop_operation_xyz
'x, y, z'
'-x+1/2, y+1/2, -z+1/2'
'-x, -y, -z'
'x-1/2, -y-1/2, z-1/2'

loop_
_atom_site_label
_atom_site_type_symbol
_atom_site_fract_x
_atom_site_fract_y
_atom_site_fract_z
_atom_site_U_iso_or_equiv
_atom_site_adp_type
_atom_site_occupancy
_atom_site_site_symmetry_order
_atom_site_calc_flag
_atom_site_refinement_flags_posn
_atom_site_refinement_flags_adp
_atom_site_refinement_flags_occupancy
_atom_site_disorder_assembly
_atom_site_disorder_group
Co1 Co -0.37140(2) 1.11059(2) 1.09895(2) 0.01746(7) Uani 1 1 d . . . . .
Fe1 Fe -0.34519(2) 0.99041(2) 0.90721(2) 0.01982(8) Uani 1 1 d . . . . .
N10 N -0.25974(10) 1.16626(13) 1.10736(7) 0.0220(3) Uani 1 1 d . . . . .
N11 N -0.37212(10) 1.14096(12) 1.18162(7) 0.0194(3) Uani 1 1 d . . . . .
N13 N -0.34676(10) 0.98232(12) 1.12885(7) 0.0210(3) Uani 1 1 d . . . . .
N12 N -0.40122(10) 1.23416(13) 1.06446(7) 0.0215(3) Uani 1 1 d . . . . .
N8 N -0.51901(10) 0.92779(13) 0.90675(7) 0.0202(3) Uani 1 1 d . . . . .
N5 N -0.20501(12) 1.07164(16) 0.86129(9) 0.0340(4) Uani 1 1 d . . . . .
N2 N -0.22902(10) 1.02936(14) 0.90812(8) 0.0259(4) Uani 1 1 d . . . . .
N4 N -0.33825(13) 1.14742(17) 0.82654(9) 0.0366(5) Uani 1 1 d . . . . .
N1 N -0.37837(11) 1.11361(14) 0.86888(8) 0.0260(4) Uani 1 1 d . . . . .
N6 N -0.30371(13) 0.98906(17) 0.79014(9) 0.0361(5) Uani 1 1 d . . . . .
N3 N -0.33601(11) 0.93548(15) 0.82957(8) 0.0284(4) Uani 1 1 d . . . . .
N7 N -0.36061(10) 1.07128(13) 1.02400(7) 0.0213(3) Uani 1 1 d . . . . .
N9 N -0.29892(14) 0.79960(17) 0.96602(10) 0.0433(5) Uani 1 1 d . . . . .
C28 C -0.10772(12) 1.12495(16) 1.11650(9) 0.0250(4) Uani 1 1 d . . . . .
C33 C -0.06103(13) 1.11379(18) 1.16995(10) 0.0289(5) Uani 1 1 d . . . . .
H33 H -0.085226 1.088832 1.200972 0.035 Uiso 1 1 calc R U . . .
C32 C 0.02058(14) 1.13885(19) 1.17823(10) 0.0324(5) Uani 1 1 d . . . . .
H32 H 0.051469 1.130520 1.215021 0.039 Uiso 1 1 calc R U . . .
C31 C 0.05826(13) 1.17571(18) 1.13425(10) 0.0300(5) Uani 1 1 d . . . . .
C30 C 0.01119(14) 1.1867(2) 1.08104(10) 0.0328(5) Uani 1 1 d . . . . .
H30 H 0.035459 1.212151 1.050196 0.039 Uiso 1 1 calc R U . . .
C29 C -0.07040(13) 1.16130(19) 1.07184(10) 0.0297(5) Uani 1 1 d . . . . .
H29 H -0.100976 1.168765 1.034864 0.036 Uiso 1 1 calc R U . . .
C27 C -0.19516(12) 1.09125(16) 1.10721(10) 0.0252(4) Uani 1 1 d . . . . .
H27A H -0.204906 1.057526 1.069992 0.030 Uiso 1 1 calc R U . . .
H27B H -0.202032 1.044249 1.137436 0.030 Uiso 1 1 calc R U . . .
C13 C -0.24957(12) 1.22118(16) 1.16265(9) 0.0244(4) Uani 1 1 d . . . . .
H13A H -0.191143 1.233097 1.175944 0.029 Uiso 1 1 calc R U . . .
H13B H -0.277849 1.283228 1.157136 0.029 Uiso 1 1 calc R U . . .
C14 C -0.28570(12) 1.16247(16) 1.20593(9) 0.0242(4) Uani 1 1 d . . . . .
H14A H -0.254622 1.102626 1.213710 0.029 Uiso 1 1 calc R U . . .
H14B H -0.283787 1.198058 1.242342 0.029 Uiso 1 1 calc R U . . .
C21 C -0.39682(13) 1.05251(15) 1.21013(9) 0.0233(4) Uani 1 1 d . . . . .
H21A H -0.374423 1.053567 1.251353 0.028 Uiso 1 1 calc R U . . .
H21B H -0.456905 1.049190 1.206727 0.028 Uiso 1 1 calc R U . . .
C35 C -0.42891(12) 1.22146(15) 1.19167(9) 0.0223(4) Uani 1 1 d . . . . .
H35A H -0.415218 1.277692 1.169615 0.027 Uiso 1 1 calc R U . . .
H35B H -0.485321 1.202431 1.176558 0.027 Uiso 1 1 calc R U . . .
C15 C -0.25778(13) 1.23455(17) 1.05913(10) 0.0273(4) Uani 1 1 d . . . . .
H15A H -0.244030 1.200431 1.025033 0.033 Uiso 1 1 calc R U . . .
H15B H -0.215635 1.283605 1.070111 0.033 Uiso 1 1 calc R U . . .
C22 C -0.36514(12) 0.96752(16) 1.18204(9) 0.0231(4) Uani 1 1 d . . . . .
C23 C -0.36221(14) 0.87781(17) 1.20648(10) 0.0301(5) Uani 1 1 d . . . . .
H23 H -0.372523 0.869610 1.244802 0.036 Uiso 1 1 calc R U . . .
C24 C -0.34414(14) 0.80044(17) 1.17455(11) 0.0323(5) Uani 1 1 d . . . . .
H24 H -0.343679 0.738054 1.190110 0.039 Uiso 1 1 calc R U . . .
C25 C -0.32671(14) 0.81499(16) 1.11955(10) 0.0294(5) Uani 1 1 d . . . . .
H25 H -0.314058 0.762668 1.096872 0.035 Uiso 1 1 calc R U . . .
C26 C -0.32790(13) 0.90629(15) 1.09800(10) 0.0248(4) Uani 1 1 d . . . . .
H26 H -0.315121 0.916121 1.060419 0.030 Uiso 1 1 calc R U . . .
C16 C -0.33952(14) 1.28070(16) 1.04534(9) 0.0266(4) Uani 1 1 d . . . . .
C17 C -0.35283(17) 1.36184(19) 1.01203(11) 0.0380(6) Uani 1 1 d . . . . .
H17 H -0.308351 1.395126 1.000058 0.046 Uiso 1 1 calc R U . . .
C18 C -0.43140(19) 1.3938(2) 0.99646(12) 0.0443(7) Uani 1 1 d . . . . .
H18 H -0.441747 1.448455 0.972870 0.053 Uiso 1 1 calc R U . . .
C19 C -0.49507(17) 1.34538(19) 1.01549(11) 0.0371(6) Uani 1 1 d . . . . .
H19 H -0.549575 1.366477 1.005233 0.045 Uiso 1 1 calc R U . . .
C20 C -0.47820(14) 1.26609(16) 1.04957(9) 0.0268(4) Uani 1 1 d . . . . .
H20 H -0.521773 1.233047 1.062927 0.032 Uiso 1 1 calc R U . . .
C34 C 0.14719(14) 1.2004(2) 1.14331(12) 0.0415(6) Uani 1 1 d . . . . .
H34A H 0.153958 1.267512 1.154221 0.062 Uiso 1 1 calc R U . . .
H34B H 0.170022 1.189320 1.107760 0.062 Uiso 1 1 calc R U . . .
H34C H 0.175636 1.160432 1.173871 0.062 Uiso 1 1 calc R U . . .
C36 C -0.42581(12) 1.24971(16) 1.25369(9) 0.0228(4) Uani 1 1 d . . . . .
C37 C -0.38155(14) 1.32995(17) 1.27353(10) 0.0303(5) Uani 1 1 d . . . . .
H37 H -0.355791 1.367393 1.247758 0.036 Uiso 1 1 calc R U . . .
C38 C -0.37490(15) 1.35544(19) 1.33068(11) 0.0363(6) Uani 1 1 d . . . . .
H38 H -0.344288 1.410404 1.343515 0.044 Uiso 1 1 calc R U . . .
C39 C -0.41128(14) 1.3036(2) 1.36938(10) 0.0346(6) Uani 1 1 d . . . . .
C40 C -0.45802(14) 1.2252(2) 1.34930(10) 0.0346(5) Uani 1 1 d . . . . .
H40 H -0.485205 1.189361 1.375036 0.042 Uiso 1 1 calc R U . . .
C41 C -0.46539(13) 1.19863(17) 1.29205(10) 0.0289(5) Uani 1 1 d . . . . .
H41 H -0.497766 1.145098 1.278972 0.035 Uiso 1 1 calc R U . . .
C42 C -0.39977(18) 1.3324(3) 1.43184(11) 0.0505(8) Uani 1 1 d . . . . .
H42A H -0.346557 1.310265 1.450532 0.076 Uiso 1 1 calc R U . . .
H42B H -0.442790 1.303850 1.450755 0.076 Uiso 1 1 calc R U . . .
H42C H -0.402497 1.401900 1.434695 0.076 Uiso 1 1 calc R U . . .
C11 C -0.45326(12) 0.95291(14) 0.90540(8) 0.0192(4) Uani 1 1 d . . . . .
C6 C -0.12357(15) 1.0833(2) 0.87057(14) 0.0439(7) Uani 1 1 d . . . . .
H6 H -0.091780 1.110662 0.844305 0.053 Uiso 1 1 calc R U . . .
C5 C -0.09419(15) 1.0495(2) 0.92364(14) 0.0454(7) Uani 1 1 d . . . . .
H5 H -0.039197 1.048925 0.941594 0.055 Uiso 1 1 calc R U . . .
C4 C -0.16193(14) 1.01628(19) 0.94577(12) 0.0344(5) Uani 1 1 d . . . . .
H4 H -0.160761 0.988174 0.982531 0.041 Uiso 1 1 calc R U . . .
C1 C -0.43513(14) 1.17817(18) 0.87637(11) 0.0331(5) Uani 1 1 d . . . . .
H1 H -0.472092 1.173007 0.903508 0.040 Uiso 1 1 calc R U . . .
C2 C -0.43232(18) 1.2539(2) 0.83879(14) 0.0498(7) Uani 1 1 d . . . . .
H2 H -0.465941 1.308863 0.835063 0.060 Uiso 1 1 calc R U . . .
C3 C -0.36994(19) 1.2317(2) 0.80805(14) 0.0533(8) Uani 1 1 d . . . . .
H3 H -0.352417 1.269581 0.778761 0.064 Uiso 1 1 calc R U . . .
C9 C -0.30004(17) 0.9361(3) 0.74255(11) 0.0494(8) Uani 1 1 d . . . . .
H9 H -0.279923 0.957003 0.708890 0.059 Uiso 1 1 calc R U . . .
C8 C -0.33019(16) 0.8476(3) 0.75116(12) 0.0517(9) Uani 1 1 d . . . . .
H8 H -0.335444 0.795599 0.725114 0.062 Uiso 1 1 calc R U . . .
C7 C -0.35162(14) 0.8496(2) 0.80631(11) 0.0384(6) Uani 1 1 d . . . . .
H7 H -0.373992 0.797652 0.824582 0.046 Uiso 1 1 calc R U . . .
C10 C -0.35294(11) 1.04259(15) 0.97880(9) 0.0205(4) Uani 1 1 d . . . . .
C12 C -0.31433(13) 0.87202(17) 0.94324(10) 0.0275(5) Uani 1 1 d . . . . .
B1 B -0.26925(18) 1.0874(3) 0.80822(13) 0.0400(7) Uani 1 1 d . . . . .
H1A H -0.244966 1.118842 0.776545 0.048 Uiso 1 1 calc R U . . .
Cl1 Cl -0.33290(5) 1.52875(5) 1.15716(3) 0.04434(16) Uani 1 1 d D . . . .
O1 O -0.36085(13) 1.55694(15) 1.20891(8) 0.0488(5) Uani 1 1 d D . . . .
O3A O -0.3438(3) 1.4305(2) 1.14680(15) 0.0534(9) Uani 0.847(3) 1 d D . P A 1
O4A O -0.3789(2) 1.5811(2) 1.11013(11) 0.0770(11) Uani 0.847(3) 1 d D . P A 1
O2A O -0.24967(19) 1.5590(3) 1.16036(14) 0.0788(11) Uani 0.847(3) 1 d D . P A 1
O2B O -0.2533(9) 1.4696(13) 1.1915(7) 0.0788(11) Uani 0.153(3) 1 d D . P A 2
O4B O -0.2984(13) 1.5780(10) 1.1220(6) 0.0770(11) Uani 0.153(3) 1 d D . P A 2
O3B O -0.3785(12) 1.4454(11) 1.1341(7) 0.059(6) Uani 0.153(3) 1 d D . P A 2
C45A C -0.137(2) 1.367(3) 0.9434(13) 0.098(8) Uani 0.229(3) 1 d D U P B 1
H45A H -0.083748 1.341423 0.935628 0.118 Uiso 0.229(3) 1 calc R U P B 1
H45B H -0.139405 1.434132 0.930342 0.118 Uiso 0.229(3) 1 calc R U P B 1
C46A C -0.200(4) 1.315(5) 0.9076(17) 0.098(8) Uani 0.229(3) 1 d D U P B 1
H46A H -0.192695 1.321725 0.867344 0.147 Uiso 0.1143(16) 1 calc R U P B 1
H46B H -0.197514 1.247773 0.918377 0.147 Uiso 0.1143(16) 1 calc R U P B 1
H46C H -0.253474 1.340987 0.913062 0.147 Uiso 0.1143(16) 1 calc R U P B 1
H46D H -0.236427 1.285265 0.931845 0.147 Uiso 0.1143(16) 1 calc R U P B 1
H46E H -0.231608 1.359217 0.880812 0.147 Uiso 0.1143(16) 1 calc R U P B 1
H46F H -0.175648 1.266003 0.886127 0.147 Uiso 0.1143(16) 1 calc R U P B 1
O6A O -0.1356(7) 1.3674(8) 1.0033(6) 0.070(3) Uani 0.229(3) 1 d D . P B 1
H6A H -0.144823 1.422754 1.014221 0.106 Uiso 0.229(3) 1 calc R U P B 1
C45B C -0.1159(14) 1.3197(15) 0.9482(11) 0.104(3) Uani 0.393(3) 1 d D U P C 2
H45C H -0.122352 1.329421 0.988948 0.125 Uiso 0.393(3) 1 calc R U P C 2
H45D H -0.079832 1.264132 0.945815 0.125 Uiso 0.393(3) 1 calc R U P C 2
C46B C -0.199(2) 1.302(3) 0.9126(8) 0.082(4) Uani 0.393(3) 1 d D U P C 2
H46G H -0.192022 1.293059 0.872340 0.122 Uiso 0.393(3) 1 calc R U P C 2
H46H H -0.234667 1.356087 0.916176 0.122 Uiso 0.393(3) 1 calc R U P C 2
H46I H -0.223077 1.244085 0.926575 0.122 Uiso 0.393(3) 1 calc R U P C 2
O6B O -0.0805(7) 1.4033(7) 0.9262(5) 0.104(3) Uani 0.393(3) 1 d D . P C 2
H6B H -0.043857 1.424883 0.951145 0.156 Uiso 0.393(3) 1 calc R U P C 2
C45C C -0.186(2) 1.333(3) 0.9068(15) 0.082(4) Uani 0.241(3) 1 d D U P D 3
H45E H -0.229827 1.294920 0.919848 0.098 Uiso 0.241(3) 1 calc R U P D 3
H45F H -0.165881 1.296924 0.875232 0.098 Uiso 0.241(3) 1 calc R U P D 3
C46C C -0.2206(13) 1.4272(12) 0.8832(7) 0.061(5) Uani 0.241(3) 1 d D U P D 3
H46J H -0.247347 1.418403 0.843753 0.092 Uiso 0.241(3) 1 calc R U P D 3
H46K H -0.176655 1.473908 0.883794 0.092 Uiso 0.241(3) 1 calc R U P D 3
H46L H -0.260490 1.450224 0.906975 0.092 Uiso 0.241(3) 1 calc R U P D 3
O6C O -0.1242(11) 1.3397(8) 0.9504(6) 0.055(3) Uani 0.241(3) 1 d D U P D 3
H6C H -0.127882 1.391600 0.967485 0.083 Uiso 0.241(3) 1 calc R U P D 3
C45D C -0.217(2) 1.408(3) 0.907(3) 0.121(17) Uani 0.137(3) 1 d D U P E 4
H45G H -0.250655 1.424046 0.870345 0.146 Uiso 0.137(3) 1 calc R U P E 4
H45H H -0.236115 1.446160 0.938129 0.146 Uiso 0.137(3) 1 calc R U P E 4
C46D C -0.221(3) 1.299(3) 0.920(2) 0.082(4) Uani 0.137(3) 1 d D U P E 4
H46M H -0.204716 1.263065 0.887979 0.122 Uiso 0.137(3) 1 calc R U P E 4
H46N H -0.276180 1.281671 0.925617 0.122 Uiso 0.137(3) 1 calc R U P E 4
H46O H -0.183198 1.284400 0.955109 0.122 Uiso 0.137(3) 1 calc R U P E 4
O6D O -0.1295(9) 1.4260(12) 0.9046(7) 0.045(4) Uani 0.137(3) 1 d D . P E 4
H6D H -0.117732 1.482094 0.914865 0.068 Uiso 0.137(3) 1 calc R U P E 4
C43 C -0.0602(3) 1.4392(3) 1.1314(2) 0.0835(13) Uani 1 1 d D . . . .
H43A H -0.096920 1.383345 1.126748 0.100 Uiso 0.201(6) 1 calc R U P F 1
H43B H -0.090974 1.496861 1.139282 0.100 Uiso 0.201(6) 1 calc R U P F 1
H43C H -0.065331 1.508205 1.123391 0.100 Uiso 0.799(6) 1 calc R U P F 2
H43D H -0.051368 1.407046 1.095430 0.100 Uiso 0.799(6) 1 calc R U P F 2
C44 C 0.0104(3) 1.4237(3) 1.1737(2) 0.0803(13) Uani 1 1 d D . . . .
H44A H 0.015067 1.355777 1.183091 0.120 Uiso 1 1 calc R U . . .
H44B H 0.004674 1.460008 1.208419 0.120 Uiso 1 1 calc R U . . .
H44C H 0.059297 1.444726 1.158414 0.120 Uiso 1 1 calc R U . . .
O5A O -0.0165(9) 1.4512(13) 1.0846(6) 0.087(6) Uani 0.201(6) 1 d D . P F 1
H5A H 0.031468 1.467989 1.096780 0.130 Uiso 0.201(6) 1 calc R U P F 1
O5B O -0.13526(19) 1.4055(2) 1.14781(16) 0.0708(12) Uani 0.799(6) 1 d D . P F 2
H5B H -0.168435 1.450797 1.146846 0.106 Uiso 0.799(6) 1 calc R U P F 2
O8A O -0.2838(6) 0.5239(7) 0.8732(5) 0.095(3) Uani 0.346(3) 1 d D . P G 1
H8A H -0.279743 0.583487 0.874012 0.142 Uiso 0.346(3) 1 calc R U P G 1
C50A C -0.4142(16) 0.5782(18) 0.8345(17) 0.136(12) Uani 0.346(3) 1 d D . P G 1
H50A H -0.402974 0.606202 0.798392 0.203 Uiso 0.346(3) 1 calc R U P G 1
H50B H -0.404050 0.625674 0.865168 0.203 Uiso 0.346(3) 1 calc R U P G 1
H50C H -0.471124 0.557675 0.830518 0.203 Uiso 0.346(3) 1 calc R U P G 1
C49A C -0.3624(11) 0.4984(11) 0.8484(8) 0.095(3) Uani 0.346(3) 1 d D . P G 1
H49A H -0.386700 0.456687 0.875251 0.114 Uiso 0.346(3) 1 calc R U P G 1
H49B H -0.358966 0.461428 0.813041 0.114 Uiso 0.346(3) 1 calc R U P G 1
O7A O -0.2880(2) 0.6109(3) 0.9834(2) 0.0815(15) Uani 0.750(6) 1 d D . P H 1
H7A H -0.294695 0.567861 0.958450 0.122 Uiso 0.750(6) 1 calc R U P H 1
C47A C -0.2159(4) 0.5956(9) 1.0192(4) 0.072(2) Uani 0.750(6) 1 d D . P H 1
H47A H -0.213941 0.529374 1.033669 0.086 Uiso 0.750(6) 1 calc R U P H 1
H47B H -0.212151 0.639168 1.052530 0.086 Uiso 0.750(6) 1 calc R U P H 1
C48A C -0.1462(4) 0.6130(6) 0.9867(4) 0.0749(17) Uani 0.750(6) 1 d D . P H 1
H48A H -0.152953 0.574033 0.951836 0.112 Uiso 0.750(6) 1 calc R U P H 1
H48B H -0.095025 0.595948 1.010625 0.112 Uiso 0.750(6) 1 calc R U P H 1
H48C H -0.144854 0.680420 0.976195 0.112 Uiso 0.750(6) 1 calc R U P H 1
O8B O -0.3401(6) 0.6040(7) 0.9170(5) 0.065(3) Uani 0.261(3) 1 d D . P I 2
H8B H -0.330979 0.659207 0.930003 0.097 Uiso 0.261(3) 1 calc R U P I 2
C49B C -0.381(2) 0.610(2) 0.8595(13) 0.088(10) Uani 0.261(3) 1 d D . P I 2
H49C H -0.425202 0.657577 0.858629 0.106 Uiso 0.261(3) 1 calc R U P I 2
H49D H -0.342296 0.633471 0.834835 0.106 Uiso 0.261(3) 1 calc R U P I 2
C50B C -0.4162(14) 0.5249(19) 0.8350(12) 0.078(6) Uani 0.261(3) 1 d D . P I 2
H50D H -0.435438 0.535327 0.794192 0.118 Uiso 0.261(3) 1 calc R U P I 2
H50E H -0.462152 0.506251 0.854462 0.118 Uiso 0.261(3) 1 calc R U P I 2
H50F H -0.375224 0.474193 0.839199 0.118 Uiso 0.261(3) 1 calc R U P I 2
O7B O -0.1773(8) 0.5553(9) 0.9301(5) 0.083(5) Uani 0.250(6) 1 d D . P H 2
H7B H -0.171359 0.496015 0.929085 0.125 Uiso 0.250(6) 1 calc R U P H 2
C47B C -0.1255(13) 0.594(2) 0.9813(12) 0.0749(17) Uani 0.250(6) 1 d D . P H 2
H47C H -0.109879 0.661098 0.975580 0.090 Uiso 0.250(6) 1 calc R U P H 2
H47D H -0.075951 0.555344 0.992184 0.090 Uiso 0.250(6) 1 calc R U P H 2
C48B C -0.1900(18) 0.585(3) 1.0291(13) 0.072(2) Uani 0.250(6) 1 d D . P H 2
H48D H -0.244870 0.602116 1.010946 0.107 Uiso 0.250(6) 1 calc R U P H 2
H48E H -0.172933 0.628038 1.061233 0.107 Uiso 0.250(6) 1 calc R U P H 2
H48F H -0.189999 0.519351 1.043121 0.107 Uiso 0.250(6) 1 calc R U P H 2
O8C O -0.3522(6) 0.5209(6) 0.9032(4) 0.099(3) Uani 0.393(3) 1 d D . P J 3
H8C H -0.317924 0.481073 0.894940 0.148 Uiso 0.393(3) 1 calc R U P J 3
C49C C -0.3715(16) 0.5857(15) 0.8566(9) 0.086(8) Uani 0.393(3) 1 d D . P J 3
H49E H -0.320135 0.612690 0.846805 0.103 Uiso 0.393(3) 1 calc R U P J 3
H49F H -0.403539 0.638911 0.869527 0.103 Uiso 0.393(3) 1 calc R U P J 3
C50C C -0.4185(9) 0.5438(13) 0.8032(7) 0.078(4) Uani 0.393(3) 1 d D . P J 3
H50G H -0.428559 0.593200 0.773669 0.118 Uiso 0.393(3) 1 calc R U P J 3
H50H H -0.470594 0.519021 0.811834 0.118 Uiso 0.393(3) 1 calc R U P J 3
H50I H -0.386996 0.492015 0.789280 0.118 Uiso 0.393(3) 1 calc R U P J 3

loop_
_atom_site_aniso_label
_atom_site_aniso_U_11
_atom_site_aniso_U_22
_atom_site_aniso_U_33
_atom_site_aniso_U_23
_atom_site_aniso_U_13
_atom_site_aniso_U_12
Co1 0.01511(12) 0.01738(14) 0.01960(14) -0.00161(10) 0.00143(9) -0.00085(10)
Fe1 0.01526(13) 0.02328(16) 0.02093(15) -0.00368(11) 0.00265(10) -0.00088(11)
N10 0.0171(8) 0.0227(9) 0.0261(9) -0.0034(7) 0.0032(6) -0.0023(7)
N11 0.0175(8) 0.0201(8) 0.0204(8) -0.0024(6) 0.0017(6) -0.0011(6)
N13 0.0174(8) 0.0190(8) 0.0255(9) -0.0010(7) -0.0007(6) 0.0010(6)
N12 0.0238(8) 0.0192(9) 0.0214(8) -0.0008(6) 0.0030(6) 0.0005(7)
N8 0.0180(8) 0.0212(9) 0.0208(8) -0.0033(6) 0.0003(6) -0.0012(6)
N5 0.0262(9) 0.0364(12) 0.0419(12) -0.0019(9) 0.0140(8) -0.0037(8)
N2 0.0170(8) 0.0309(10) 0.0305(10) -0.0062(8) 0.0053(7) -0.0030(7)
N4 0.0362(11) 0.0408(12) 0.0356(11) 0.0121(9) 0.0142(9) 0.0025(9)
N1 0.0226(8) 0.0303(10) 0.0256(9) 0.0023(7) 0.0054(7) -0.0013(7)
N6 0.0299(10) 0.0550(14) 0.0248(10) -0.0031(9) 0.0089(8) 0.0054(9)
N3 0.0194(8) 0.0383(11) 0.0274(10) -0.0098(8) 0.0030(7) -0.0003(8)
N7 0.0181(8) 0.0214(9) 0.0238(9) -0.0015(7) 0.0010(6) -0.0002(7)
N9 0.0427(13) 0.0366(13) 0.0538(14) 0.0086(10) 0.0179(10) 0.0122(10)
C28 0.0166(9) 0.0284(11) 0.0299(11) -0.0069(9) 0.0034(8) -0.0010(8)
C33 0.0243(10) 0.0360(13) 0.0268(11) -0.0018(9) 0.0049(8) -0.0021(9)
C32 0.0223(10) 0.0452(15) 0.0285(12) -0.0040(10) -0.0007(8) -0.0014(10)
C31 0.0181(9) 0.0393(13) 0.0329(12) -0.0111(10) 0.0049(8) -0.0017(9)
C30 0.0232(10) 0.0494(15) 0.0277(12) -0.0049(10) 0.0103(8) -0.0037(10)
C29 0.0219(10) 0.0438(14) 0.0233(11) -0.0055(9) 0.0029(8) -0.0004(9)
C27 0.0175(9) 0.0263(11) 0.0320(11) -0.0061(9) 0.0038(8) 0.0004(8)
C13 0.0194(9) 0.0247(11) 0.0285(11) -0.0094(8) 0.0015(8) -0.0042(8)
C14 0.0194(9) 0.0272(11) 0.0248(10) -0.0047(8) -0.0011(7) 0.0002(8)
C21 0.0272(10) 0.0211(10) 0.0216(10) 0.0019(8) 0.0034(8) 0.0004(8)
C35 0.0198(9) 0.0224(10) 0.0244(10) -0.0021(8) 0.0023(7) 0.0017(8)
C15 0.0246(10) 0.0262(11) 0.0324(12) -0.0003(9) 0.0088(8) -0.0056(9)
C22 0.0214(9) 0.0222(10) 0.0249(10) 0.0017(8) 0.0007(8) 0.0004(8)
C23 0.0316(11) 0.0265(12) 0.0313(12) 0.0067(9) 0.0013(9) 0.0010(9)
C24 0.0302(11) 0.0222(11) 0.0423(14) 0.0056(9) -0.0023(10) 0.0013(9)
C25 0.0291(11) 0.0196(11) 0.0382(13) -0.0028(9) 0.0007(9) 0.0030(9)
C26 0.0223(10) 0.0217(10) 0.0299(11) -0.0019(8) 0.0017(8) 0.0006(8)
C16 0.0314(11) 0.0231(11) 0.0265(11) -0.0014(8) 0.0078(8) -0.0028(9)
C17 0.0473(15) 0.0279(13) 0.0428(14) 0.0081(10) 0.0197(11) 0.0011(11)
C18 0.0597(18) 0.0322(14) 0.0443(15) 0.0172(11) 0.0180(13) 0.0136(12)
C19 0.0416(14) 0.0327(14) 0.0376(13) 0.0067(10) 0.0076(10) 0.0149(11)
C20 0.0288(11) 0.0260(11) 0.0257(11) 0.0002(8) 0.0046(8) 0.0048(9)
C34 0.0186(10) 0.0647(19) 0.0416(14) -0.0133(13) 0.0053(9) -0.0042(11)
C36 0.0195(9) 0.0245(11) 0.0239(10) -0.0031(8) 0.0008(7) 0.0023(8)
C37 0.0319(11) 0.0248(11) 0.0346(12) -0.0059(9) 0.0055(9) -0.0007(9)
C38 0.0326(12) 0.0336(13) 0.0412(14) -0.0166(11) 0.0002(10) -0.0010(10)
C39 0.0266(11) 0.0481(15) 0.0270(11) -0.0139(10) -0.0027(9) 0.0122(10)
C40 0.0287(11) 0.0486(15) 0.0280(12) -0.0031(10) 0.0087(9) 0.0038(11)
C41 0.0250(10) 0.0329(12) 0.0295(11) -0.0052(9) 0.0059(8) -0.0033(9)
C42 0.0409(15) 0.077(2) 0.0317(14) -0.0218(14) -0.0005(11) 0.0132(15)
C11 0.0193(9) 0.0194(9) 0.0186(9) -0.0048(7) 0.0009(7) 0.0008(7)
C6 0.0251(12) 0.0423(15) 0.0688(19) -0.0074(14) 0.0220(12) -0.0075(11)
C5 0.0187(11) 0.0487(17) 0.069(2) -0.0154(14) 0.0067(11) -0.0057(11)
C4 0.0198(10) 0.0411(14) 0.0411(14) -0.0143(11) -0.0001(9) -0.0002(9)
C1 0.0292(11) 0.0316(13) 0.0393(13) 0.0049(10) 0.0076(9) 0.0034(10)
C2 0.0460(16) 0.0413(16) 0.0651(19) 0.0213(14) 0.0177(14) 0.0144(13)
C3 0.0494(17) 0.0529(19) 0.0617(19) 0.0308(15) 0.0216(14) 0.0105(14)
C9 0.0374(14) 0.084(2) 0.0277(13) -0.0116(14) 0.0068(10) 0.0140(15)
C8 0.0265(12) 0.083(2) 0.0439(16) -0.0354(16) 0.0005(11) 0.0066(14)
C7 0.0194(10) 0.0485(16) 0.0463(15) -0.0252(12) 0.0014(9) -0.0002(10)
C10 0.0135(8) 0.0215(10) 0.0257(10) -0.0002(8) 0.0001(7) -0.0010(7)
C12 0.0203(10) 0.0319(12) 0.0314(12) -0.0036(9) 0.0071(8) 0.0016(9)
B1 0.0351(14) 0.0519(19) 0.0366(16) 0.0079(13) 0.0181(12) 0.0022(13)
Cl1 0.0635(4) 0.0334(3) 0.0392(3) -0.0061(3) 0.0177(3) -0.0071(3)
O1 0.0656(13) 0.0416(12) 0.0424(11) -0.0140(9) 0.0181(9) -0.0095(10)
O3A 0.099(3) 0.0205(14) 0.0427(19) -0.0025(12) 0.0172(17) 0.0054(16)
O4A 0.145(3) 0.0379(14) 0.0409(15) 0.0112(11) -0.0103(17) 0.0062(18)
O2A 0.0680(19) 0.104(3) 0.071(2) -0.0277(19) 0.0337(16) -0.0284(19)
O2B 0.0680(19) 0.104(3) 0.071(2) -0.0277(19) 0.0337(16) -0.0284(19)
O4B 0.145(3) 0.0379(14) 0.0409(15) 0.0112(11) -0.0103(17) 0.0062(18)
O3B 0.117(17) 0.018(7) 0.032(8) -0.003(5) -0.026(9) 0.028(9)
C45A 0.111(16) 0.096(19) 0.099(10) 0.010(12) 0.054(10) -0.009(14)
C46A 0.111(16) 0.096(19) 0.099(10) 0.010(12) 0.054(10) -0.009(14)
O6A 0.067(7) 0.052(6) 0.103(8) 0.003(6) 0.050(6) 0.001(6)
C45B 0.119(6) 0.073(5) 0.138(7) -0.001(5) 0.081(5) -0.002(5)
C46B 0.128(8) 0.090(12) 0.038(6) -0.001(6) 0.050(6) 0.014(7)
O6B 0.119(6) 0.073(5) 0.138(7) -0.001(5) 0.081(5) -0.002(5)
C45C 0.128(8) 0.090(12) 0.038(6) -0.001(6) 0.050(6) 0.014(7)
C46C 0.100(13) 0.046(9) 0.037(7) 0.012(6) 0.007(7) 0.015(8)
O6C 0.109(8) 0.022(6) 0.045(5) 0.017(4) 0.048(4) 0.039(5)
C45D 0.061(12) 0.096(17) 0.22(5) 0.02(3) 0.04(2) 0.024(15)
C46D 0.128(8) 0.090(12) 0.038(6) -0.001(6) 0.050(6) 0.014(7)
O6D 0.039(7) 0.046(9) 0.046(9) 0.003(7) -0.010(6) 0.022(7)
C43 0.087(3) 0.080(3) 0.089(3) -0.013(2) 0.032(2) -0.039(3)
C44 0.074(3) 0.058(2) 0.119(4) -0.025(2) 0.046(3) -0.002(2)
O5A 0.081(10) 0.118(14) 0.062(9) -0.012(8) 0.014(7) -0.025(10)
O5B 0.0571(19) 0.061(2) 0.097(3) 0.0295(19) 0.0196(17) -0.0052(15)
O8A 0.098(6) 0.079(5) 0.120(7) -0.048(5) 0.056(5) -0.024(4)
C50A 0.130(16) 0.069(12) 0.20(3) -0.048(13) 0.005(17) -0.013(10)
C49A 0.098(6) 0.079(5) 0.120(7) -0.048(5) 0.056(5) -0.024(4)
O7A 0.060(2) 0.046(2) 0.138(4) 0.010(2) 0.013(2) 0.0020(17)
C47A 0.078(6) 0.056(4) 0.084(4) 0.008(3) 0.021(4) -0.013(5)
C48A 0.048(4) 0.060(4) 0.122(4) 0.005(3) 0.030(3) 0.010(3)
O8B 0.049(5) 0.047(6) 0.094(7) -0.018(5) -0.005(5) 0.003(4)
C49B 0.077(15) 0.075(16) 0.102(13) 0.002(11) -0.025(12) 0.003(11)
C50B 0.070(12) 0.084(15) 0.088(16) -0.015(13) 0.033(12) -0.012(11)
O7B 0.094(9) 0.062(8) 0.090(9) -0.036(6) -0.003(6) 0.015(6)
C47B 0.048(4) 0.060(4) 0.122(4) 0.005(3) 0.030(3) 0.010(3)
C48B 0.078(6) 0.056(4) 0.084(4) 0.008(3) 0.021(4) -0.013(5)
O8C 0.120(8) 0.050(5) 0.129(8) 0.027(5) 0.030(6) 0.011(4)
C49C 0.133(18) 0.053(9) 0.085(11) 0.015(8) 0.059(12) 0.010(10)
C50C 0.058(7) 0.084(11) 0.098(11) 0.022(9) 0.027(7) 0.018(7)

loop_
_atom_type_symbol
_atom_type_description
_atom_type_scat_dispersion_real
_atom_type_scat_dispersion_imag
_atom_type_scat_source
C C 0.0033 0.0016 'International Tables Vol C Tables 4.2.6.8 and 6.1.1.4'
H H 0.0000 0.0000 'International Tables Vol C Tables 4.2.6.8 and 6.1.1.4'
B B 0.0013 0.0007 'International Tables Vol C Tables 4.2.6.8 and 6.1.1.4'
Cl Cl 0.1484 0.1585 'International Tables Vol C Tables 4.2.6.8 and 6.1.1.4'
Co Co 0.3494 0.9721 'International Tables Vol C Tables 4.2.6.8 and 6.1.1.4'
N N 0.0061 0.0033 'International Tables Vol C Tables 4.2.6.8 and 6.1.1.4'
O O 0.0106 0.0060 'International Tables Vol C Tables 4.2.6.8 and 6.1.1.4'
Fe Fe 0.3463 0.8444 'International Tables Vol C Tables 4.2.6.8 and 6.1.1.4'

loop_
_geom_angle_atom_site_label_1
_geom_angle_atom_site_label_2
_geom_angle_atom_site_label_3
_geom_angle
_geom_angle_site_symmetry_1
_geom_angle_site_symmetry_3
_geom_angle_publ_flag
N10 Co1 N11 87.33(7) . . ?
N13 Co1 N10 100.47(7) . . ?
N13 Co1 N11 82.84(7) . . ?
N12 Co1 N10 82.50(7) . . ?
N12 Co1 N11 100.38(7) . . ?
N12 Co1 N13 175.77(7) . . ?
N8 Co1 N10 173.31(8) 3_477 . ?
N8 Co1 N11 89.51(7) 3_477 . ?
N8 Co1 N13 84.96(7) 3_477 . ?
N8 Co1 N12 92.29(7) 3_477 . ?
N8 Co1 N7 93.93(7) 3_477 . ?
N7 Co1 N10 89.86(7) . . ?
N7 Co1 N11 173.04(7) . . ?
N7 Co1 N13 91.42(8) . . ?
N7 Co1 N12 85.55(7) . . ?
N2 Fe1 N3 85.26(7) . . ?
N1 Fe1 N2 88.34(8) . . ?
N1 Fe1 N3 88.43(8) . . ?
C11 Fe1 N2 179.11(8) . . ?
C11 Fe1 N1 91.85(8) . . ?
C11 Fe1 N3 93.87(8) . . ?
C11 Fe1 C12 87.71(9) . . ?
C10 Fe1 N2 94.19(8) . . ?
C10 Fe1 N1 91.07(8) . . ?
C10 Fe1 N3 179.27(9) . . ?
C10 Fe1 C11 86.67(8) . . ?
C10 Fe1 C12 89.35(9) . . ?
C12 Fe1 N2 92.09(9) . . ?
C12 Fe1 N1 179.38(9) . . ?
C12 Fe1 N3 91.16(9) . . ?
C27 N10 Co1 112.16(13) . . ?
C13 N10 Co1 106.01(12) . . ?
C13 N10 C27 111.69(16) . . ?
C15 N10 Co1 107.28(12) . . ?
C15 N10 C27 110.88(17) . . ?
C15 N10 C13 108.58(17) . . ?
C14 N11 Co1 106.17(12) . . ?
C14 N11 C35 111.91(16) . . ?
C21 N11 Co1 107.49(12) . . ?
C21 N11 C14 107.70(16) . . ?
C21 N11 C35 109.51(16) . . ?
C35 N11 Co1 113.77(12) . . ?
C22 N13 Co1 114.44(14) . . ?
C22 N13 C26 118.55(19) . . ?
C26 N13 Co1 125.85(15) . . ?
C16 N12 Co1 114.34(15) . . ?
C16 N12 C20 119.16(19) . . ?
C20 N12 Co1 125.30(15) . . ?
C11 N8 Co1 174.25(17) . 3_477 ?
N2 N5 B1 118.21(19) . . ?
C6 N5 N2 108.9(2) . . ?
C6 N5 B1 132.6(2) . . ?
N5 N2 Fe1 120.19(14) . . ?
C4 N2 Fe1 132.92(18) . . ?
C4 N2 N5 106.65(19) . . ?
N1 N4 B1 118.5(2) . . ?
C3 N4 N1 109.6(2) . . ?
C3 N4 B1 131.9(2) . . ?
N4 N1 Fe1 120.19(15) . . ?
C1 N1 Fe1 133.13(16) . . ?
C1 N1 N4 106.67(19) . . ?
N3 N6 B1 118.41(19) . . ?
C9 N6 N3 109.2(2) . . ?
C9 N6 B1 131.8(3) . . ?
N6 N3 Fe1 119.73(16) . . ?
C7 N3 Fe1 133.23(19) . . ?
C7 N3 N6 106.9(2) . . ?
C10 N7 Co1 176.64(18) . . ?
C33 C28 C29 118.4(2) . . ?
C33 C28 C27 119.7(2) . . ?
C29 C28 C27 121.7(2) . . ?
C28 C33 H33 119.8 . . ?
C32 C33 C28 120.4(2) . . ?
C32 C33 H33 119.8 . . ?
C33 C32 H32 119.1 . . ?
C31 C32 C33 121.7(2) . . ?
C31 C32 H32 119.1 . . ?
C32 C31 C30 117.5(2) . . ?
C32 C31 C34 121.3(2) . . ?
C30 C31 C34 121.2(2) . . ?
C31 C30 H30 119.2 . . ?
C29 C30 C31 121.6(2) . . ?
C29 C30 H30 119.2 . . ?
C28 C29 H29 119.8 . . ?
C30 C29 C28 120.3(2) . . ?
C30 C29 H29 119.8 . . ?
N10 C27 C28 116.72(18) . . ?
N10 C27 H27A 108.1 . . ?
N10 C27 H27B 108.1 . . ?
C28 C27 H27A 108.1 . . ?
C28 C27 H27B 108.1 . . ?
H27A C27 H27B 107.3 . . ?
N10 C13 H13A 110.2 . . ?
N10 C13 H13B 110.2 . . ?
H13A C13 H13B 108.5 . . ?
C14 C13 N10 107.48(17) . . ?
C14 C13 H13A 110.2 . . ?
C14 C13 H13B 110.2 . . ?
N11 C14 C13 107.69(16) . . ?
N11 C14 H14A 110.2 . . ?
N11 C14 H14B 110.2 . . ?
C13 C14 H14A 110.2 . . ?
C13 C14 H14B 110.2 . . ?
H14A C14 H14B 108.5 . . ?
N11 C21 H21A 109.9 . . ?
N11 C21 H21B 109.9 . . ?
H21A C21 H21B 108.3 . . ?
C22 C21 N11 109.15(17) . . ?
C22 C21 H21A 109.9 . . ?
C22 C21 H21B 109.9 . . ?
N11 C35 H35A 108.7 . . ?
N11 C35 H35B 108.7 . . ?
H35A C35 H35B 107.6 . . ?
C36 C35 N11 114.36(16) . . ?
C36 C35 H35A 108.7 . . ?
C36 C35 H35B 108.7 . . ?
N10 C15 H15A 109.9 . . ?
N10 C15 H15B 109.9 . . ?
N10 C15 C16 109.09(17) . . ?
H15A C15 H15B 108.3 . . ?
C16 C15 H15A 109.9 . . ?
C16 C15 H15B 109.9 . . ?
N13 C22 C21 115.37(18) . . ?
N13 C22 C23 121.9(2) . . ?
C23 C22 C21 122.4(2) . . ?
C22 C23 H23 120.4 . . ?
C24 C23 C22 119.2(2) . . ?
C24 C23 H23 120.4 . . ?
C23 C24 H24 120.5 . . ?
C23 C24 C25 119.1(2) . . ?
C25 C24 H24 120.5 . . ?
C24 C25 H25 120.4 . . ?
C26 C25 C24 119.3(2) . . ?
C26 C25 H25 120.4 . . ?
N13 C26 C25 121.9(2) . . ?
N13 C26 H26 119.0 . . ?
C25 C26 H26 119.0 . . ?
N12 C16 C15 115.20(19) . . ?
N12 C16 C17 121.5(2) . . ?
C17 C16 C15 123.1(2) . . ?
C16 C17 H17 120.4 . . ?
C18 C17 C16 119.2(2) . . ?
C18 C17 H17 120.4 . . ?
C17 C18 H18 120.3 . . ?
C17 C18 C19 119.4(2) . . ?
C19 C18 H18 120.3 . . ?
C18 C19 H19 120.5 . . ?
C20 C19 C18 119.0(2) . . ?
C20 C19 H19 120.5 . . ?
N12 C20 C19 121.7(2) . . ?
N12 C20 H20 119.1 . . ?
C19 C20 H20 119.1 . . ?
C31 C34 H34A 109.5 . . ?
C31 C34 H34B 109.5 . . ?
C31 C34 H34C 109.5 . . ?
H34A C34 H34B 109.5 . . ?
H34A C34 H34C 109.5 . . ?
H34B C34 H34C 109.5 . . ?
C37 C36 C35 118.9(2) . . ?
C37 C36 C41 118.4(2) . . ?
C41 C36 C35 122.7(2) . . ?
C36 C37 H37 119.9 . . ?
C38 C37 C36 120.2(2) . . ?
C38 C37 H37 119.9 . . ?
C37 C38 H38 119.1 . . ?
C39 C38 C37 121.9(2) . . ?
C39 C38 H38 119.1 . . ?
C38 C39 C40 118.1(2) . . ?
C38 C39 C42 119.8(3) . . ?
C40 C39 C42 122.1(3) . . ?
C39 C40 H40 119.6 . . ?
C41 C40 C39 120.7(2) . . ?
C41 C40 H40 119.6 . . ?
C36 C41 H41 119.7 . . ?
C40 C41 C36 120.6(2) . . ?
C40 C41 H41 119.7 . . ?
C39 C42 H42A 109.5 . . ?
C39 C42 H42B 109.5 . . ?
C39 C42 H42C 109.5 . . ?
H42A C42 H42B 109.5 . . ?
H42A C42 H42C 109.5 . . ?
H42B C42 H42C 109.5 . . ?
N8 C11 Fe1 176.79(19) . . ?
N5 C6 H6 125.5 . . ?
N5 C6 C5 109.1(2) . . ?
C5 C6 H6 125.5 . . ?
C6 C5 H5 127.5 . . ?
C6 C5 C4 105.0(2) . . ?
C4 C5 H5 127.5 . . ?
N2 C4 C5 110.4(3) . . ?
N2 C4 H4 124.8 . . ?
C5 C4 H4 124.8 . . ?
N1 C1 H1 124.8 . . ?
N1 C1 C2 110.3(2) . . ?
C2 C1 H1 124.8 . . ?
C1 C2 H2 127.6 . . ?
C3 C2 C1 104.9(2) . . ?
C3 C2 H2 127.6 . . ?
N4 C3 C2 108.5(2) . . ?
N4 C3 H3 125.8 . . ?
C2 C3 H3 125.8 . . ?
N6 C9 H9 125.8 . . ?
N6 C9 C8 108.5(3) . . ?
C8 C9 H9 125.8 . . ?
C9 C8 H8 127.3 . . ?
C9 C8 C7 105.4(3) . . ?
C7 C8 H8 127.3 . . ?
N3 C7 C8 109.9(3) . . ?
N3 C7 H7 125.0 . . ?
C8 C7 H7 125.0 . . ?
N7 C10 Fe1 176.35(19) . . ?
N9 C12 Fe1 176.9(2) . . ?
N5 B1 H1A 111.4 . . ?
N4 B1 N5 108.0(2) . . ?
N4 B1 N6 108.1(2) . . ?
N4 B1 H1A 111.4 . . ?
N6 B1 N5 106.5(2) . . ?
N6 B1 H1A 111.4 . . ?
O1 Cl1 O4A 108.26(18) . . ?
O1 Cl1 O2A 107.51(15) . . ?
O1 Cl1 O2B 93.2(5) . . ?
O1 Cl1 O3B 109.2(9) . . ?
O3A Cl1 O1 111.86(17) . . ?
O3A Cl1 O4A 108.9(2) . . ?
O3A Cl1 O2A 113.4(2) . . ?
O2A Cl1 O4A 106.7(2) . . ?
O4B Cl1 O1 129.6(7) . . ?
O4B Cl1 O2B 100.8(10) . . ?
O4B Cl1 O3B 116.8(10) . . ?
O3B Cl1 O2B 96.5(8) . . ?
H45A C45A H45B 107.0 . . ?
C46A C45A H45A 107.5 . . ?
C46A C45A H45B 107.5 . . ?
O6A C45A H45A 107.5 . . ?
O6A C45A H45B 107.5 . . ?
O6A C45A C46A 119(3) . . ?
C45A C46A H46A 109.5 . . ?
C45A C46A H46B 109.5 . . ?
C45A C46A H46C 109.5 . . ?
H46A C46A H46B 109.5 . . ?
H46A C46A H46C 109.5 . . ?
H46B C46A H46C 109.5 . . ?
H46D C46A H46E 109.5 . . ?
H46D C46A H46F 109.5 . . ?
H46E C46A H46F 109.5 . . ?
C45A O6A H6A 109.5 . . ?
H45C C45B H45D 108.4 . . ?
C46B C45B H45C 110.0 . . ?
C46B C45B H45D 110.0 . . ?
O6B C45B H45C 110.0 . . ?
O6B C45B H45D 110.0 . . ?
O6B C45B C46B 108.6(18) . . ?
C45B C46B H46G 109.5 . . ?
C45B C46B H46H 109.5 . . ?
C45B C46B H46I 109.5 . . ?
H46G C46B H46H 109.5 . . ?
H46G C46B H46I 109.5 . . ?
H46H C46B H46I 109.5 . . ?
C45B O6B H6B 109.5 . . ?
H45E C45C H45F 107.5 . . ?
C46C C45C H45E 108.5 . . ?
C46C C45C H45F 108.5 . . ?
O6C C45C H45E 108.5 . . ?
O6C C45C H45F 108.5 . . ?
O6C C45C C46C 115(3) . . ?
C45C C46C H46J 109.5 . . ?
C45C C46C H46K 109.5 . . ?
C45C C46C H46L 109.5 . . ?
H46J C46C H46K 109.5 . . ?
H46J C46C H46L 109.5 . . ?
H46K C46C H46L 109.5 . . ?
C45C O6C H6C 109.5 . . ?
H45G C45D H45H 109.0 . . ?
C46D C45D H45G 111.0 . . ?
C46D C45D H45H 111.0 . . ?
O6D C45D H45G 111.0 . . ?
O6D C45D H45H 111.0 . . ?
O6D C45D C46D 104(3) . . ?
C45D C46D H46M 109.5 . . ?
C45D C46D H46N 109.5 . . ?
C45D C46D H46O 109.5 . . ?
H46M C46D H46N 109.5 . . ?
H46M C46D H46O 109.5 . . ?
H46N C46D H46O 109.5 . . ?
C45D O6D H6D 109.5 . . ?
H43A C43 H43B 110.1 . . ?
H43C C43 H43D 107.6 . . ?
C44 C43 H43A 112.6 . . ?
C44 C43 H43B 112.6 . . ?
C44 C43 H43C 108.6 . . ?
C44 C43 H43D 108.6 . . ?
O5A C43 H43A 112.6 . . ?
O5A C43 H43B 112.6 . . ?
O5A C43 C44 95.8(7) . . ?
O5B C43 H43C 108.6 . . ?
O5B C43 H43D 108.6 . . ?
O5B C43 C44 114.5(4) . . ?
C43 C44 H44A 109.5 . . ?
C43 C44 H44B 109.5 . . ?
C43 C44 H44C 109.5 . . ?
H44A C44 H44B 109.5 . . ?
H44A C44 H44C 109.5 . . ?
H44B C44 H44C 109.5 . . ?
C43 O5A H5A 109.5 . . ?
C43 O5B H5B 109.5 . . ?
C49A O8A H8A 109.5 . . ?
H50A C50A H50B 109.5 . . ?
H50A C50A H50C 109.5 . . ?
H50B C50A H50C 109.5 . . ?
C49A C50A H50A 109.5 . . ?
C49A C50A H50B 109.5 . . ?
C49A C50A H50C 109.5 . . ?
O8A C49A C50A 113.0(14) . . ?
O8A C49A H49A 109.0 . . ?
O8A C49A H49B 109.0 . . ?
C50A C49A H49A 109.0 . . ?
C50A C49A H49B 109.0 . . ?
H49A C49A H49B 107.8 . . ?
C47A O7A H7A 109.5 . . ?
O7A C47A H47A 109.9 . . ?
O7A C47A H47B 109.9 . . ?
O7A C47A C48A 109.0(7) . . ?
H47A C47A H47B 108.3 . . ?
C48A C47A H47A 109.9 . . ?
C48A C47A H47B 109.9 . . ?
C47A C48A H48A 109.5 . . ?
C47A C48A H48B 109.5 . . ?
C47A C48A H48C 109.5 . . ?
H48A C48A H48B 109.5 . . ?
H48A C48A H48C 109.5 . . ?
H48B C48A H48C 109.5 . . ?
C49B O8B H8B 109.5 . . ?
O8B C49B H49C 108.0 . . ?
O8B C49B H49D 108.0 . . ?
H49C C49B H49D 107.3 . . ?
C50B C49B O8B 117(3) . . ?
C50B C49B H49C 108.0 . . ?
C50B C49B H49D 108.0 . . ?
C49B C50B H50D 109.5 . . ?
C49B C50B H50E 109.5 . . ?
C49B C50B H50F 109.5 . . ?
H50D C50B H50E 109.5 . . ?
H50D C50B H50F 109.5 . . ?
H50E C50B H50F 109.5 . . ?
C47B O7B H7B 109.5 . . ?
O7B C47B H47C 111.8 . . ?
O7B C47B H47D 111.8 . . ?
O7B C47B C48B 99.7(19) . . ?
H47C C47B H47D 109.6 . . ?
C48B C47B H47C 111.8 . . ?
C48B C47B H47D 111.8 . . ?
C47B C48B H48D 109.5 . . ?
C47B C48B H48E 109.5 . . ?
C47B C48B H48F 109.5 . . ?
H48D C48B H48E 109.5 . . ?
H48D C48B H48F 109.5 . . ?
H48E C48B H48F 109.5 . . ?
C49C O8C H8C 109.5 . . ?
O8C C49C H49E 108.5 . . ?
O8C C49C H49F 108.5 . . ?
O8C C49C C50C 115.3(17) . . ?
H49E C49C H49F 107.5 . . ?
C50C C49C H49E 108.5 . . ?
C50C C49C H49F 108.5 . . ?
C49C C50C H50G 109.5 . . ?
C49C C50C H50H 109.5 . . ?
C49C C50C H50I 109.5 . . ?
H50G C50C H50H 109.5 . . ?
H50G C50C H50I 109.5 . . ?
H50H C50C H50I 109.5 . . ?

loop_
_geom_bond_atom_site_label_1
_geom_bond_atom_site_label_2
_geom_bond_distance
_geom_bond_site_symmetry_2
_geom_bond_publ_flag
Co1 N10 1.9951(17) . ?
Co1 N11 1.9966(17) . ?
Co1 N13 1.9575(18) . ?
Co1 N12 1.9511(18) . ?
Co1 N8 1.8834(17) 3_477 ?
Co1 N7 1.8839(18) . ?
Fe1 N2 2.0012(18) . ?
Fe1 N1 1.9939(19) . ?
Fe1 N3 2.0122(18) . ?
Fe1 C11 1.864(2) . ?
Fe1 C10 1.861(2) . ?
Fe1 C12 1.905(2) . ?
N10 C27 1.504(3) . ?
N10 C13 1.503(3) . ?
N10 C15 1.492(3) . ?
N11 C14 1.498(3) . ?
N11 C21 1.498(3) . ?
N11 C35 1.512(3) . ?
N13 C22 1.348(3) . ?
N13 C26 1.354(3) . ?
N12 C16 1.346(3) . ?
N12 C20 1.353(3) . ?
N8 C11 1.152(3) . ?
N5 N2 1.362(3) . ?
N5 C6 1.348(3) . ?
N5 B1 1.540(4) . ?
N2 C4 1.334(3) . ?
N4 N1 1.362(3) . ?
N4 C3 1.343(4) . ?
N4 B1 1.533(4) . ?
N1 C1 1.337(3) . ?
N6 N3 1.364(3) . ?
N6 C9 1.355(3) . ?
N6 B1 1.533(4) . ?
N3 C7 1.335(3) . ?
N7 C10 1.163(3) . ?
N9 C12 1.162(3) . ?
C28 C33 1.391(3) . ?
C28 C29 1.392(3) . ?
C28 C27 1.512(3) . ?
C33 H33 0.9500 . ?
C33 C32 1.386(3) . ?
C32 H32 0.9500 . ?
C32 C31 1.385(3) . ?
C31 C30 1.389(3) . ?
C31 C34 1.502(3) . ?
C30 H30 0.9500 . ?
C30 C29 1.387(3) . ?
C29 H29 0.9500 . ?
C27 H27A 0.9900 . ?
C27 H27B 0.9900 . ?
C13 H13A 0.9900 . ?
C13 H13B 0.9900 . ?
C13 C14 1.502(3) . ?
C14 H14A 0.9900 . ?
C14 H14B 0.9900 . ?
C21 H21A 0.9900 . ?
C21 H21B 0.9900 . ?
C21 C22 1.497(3) . ?
C35 H35A 0.9900 . ?
C35 H35B 0.9900 . ?
C35 C36 1.509(3) . ?
C15 H15A 0.9900 . ?
C15 H15B 0.9900 . ?
C15 C16 1.497(3) . ?
C22 C23 1.384(3) . ?
C23 H23 0.9500 . ?
C23 C24 1.379(3) . ?
C24 H24 0.9500 . ?
C24 C25 1.383(4) . ?
C25 H25 0.9500 . ?
C25 C26 1.379(3) . ?
C26 H26 0.9500 . ?
C16 C17 1.384(3) . ?
C17 H17 0.9500 . ?
C17 C18 1.379(4) . ?
C18 H18 0.9500 . ?
C18 C19 1.384(4) . ?
C19 H19 0.9500 . ?
C19 C20 1.379(3) . ?
C20 H20 0.9500 . ?
C34 H34A 0.9800 . ?
C34 H34B 0.9800 . ?
C34 H34C 0.9800 . ?
C36 C37 1.390(3) . ?
C36 C41 1.390(3) . ?
C37 H37 0.9500 . ?
C37 C38 1.383(3) . ?
C38 H38 0.9500 . ?
C38 C39 1.373(4) . ?
C39 C40 1.391(4) . ?
C39 C42 1.513(3) . ?
C40 H40 0.9500 . ?
C40 C41 1.389(3) . ?
C41 H41 0.9500 . ?
C42 H42A 0.9800 . ?
C42 H42B 0.9800 . ?
C42 H42C 0.9800 . ?
C6 H6 0.9500 . ?
C6 C5 1.362(4) . ?
C5 H5 0.9500 . ?
C5 C4 1.386(4) . ?
C4 H4 0.9500 . ?
C1 H1 0.9500 . ?
C1 C2 1.389(4) . ?
C2 H2 0.9500 . ?
C2 C3 1.381(4) . ?
C3 H3 0.9500 . ?
C9 H9 0.9500 . ?
C9 C8 1.367(5) . ?
C8 H8 0.9500 . ?
C8 C7 1.396(4) . ?
C7 H7 0.9500 . ?
B1 H1A 1.0000 . ?
Cl1 O1 1.422(2) . ?
Cl1 O3A 1.409(3) . ?
Cl1 O4A 1.454(3) . ?
Cl1 O2A 1.437(3) . ?
Cl1 O2B 1.670(16) . ?
Cl1 O4B 1.276(15) . ?
Cl1 O3B 1.457(16) . ?
C45A H45A 0.9900 . ?
C45A H45B 0.9900 . ?
C45A C46A 1.45(4) . ?
C45A O6A 1.41(3) . ?
C46A H46A 0.9800 . ?
C46A H46B 0.9800 . ?
C46A H46C 0.9800 . ?
C46A H46D 0.9800 . ?
C46A H46E 0.9800 . ?
C46A H46F 0.9800 . ?
O6A H6A 0.8400 . ?
C45B H45C 0.9900 . ?
C45B H45D 0.9900 . ?
C45B C46B 1.53(3) . ?
C45B O6B 1.44(2) . ?
C46B H46G 0.9800 . ?
C46B H46H 0.9800 . ?
C46B H46I 0.9800 . ?
O6B H6B 0.8400 . ?
C45C H45E 0.9900 . ?
C45C H45F 0.9900 . ?
C45C C46C 1.52(3) . ?
C45C O6C 1.34(3) . ?
C46C H46J 0.9800 . ?
C46C H46K 0.9800 . ?
C46C H46L 0.9800 . ?
O6C H6C 0.8400 . ?
C45D H45G 0.9900 . ?
C45D H45H 0.9900 . ?
C45D C46D 1.57(4) . ?
C45D O6D 1.48(3) . ?
C46D H46M 0.9800 . ?
C46D H46N 0.9800 . ?
C46D H46O 0.9800 . ?
O6D H6D 0.8400 . ?
C43 H43A 0.9900 . ?
C43 H43B 0.9900 . ?
C43 H43C 0.9900 . ?
C43 H43D 0.9900 . ?
C43 C44 1.442(6) . ?
C43 O5A 1.414(14) . ?
C43 O5B 1.436(5) . ?
C44 H44A 0.9800 . ?
C44 H44B 0.9800 . ?
C44 H44C 0.9800 . ?
O5A H5A 0.8400 . ?
O5B H5B 0.8400 . ?
O8A H8A 0.8400 . ?
O8A C49A 1.397(19) . ?
C50A H50A 0.9800 . ?
C50A H50B 0.9800 . ?
C50A H50C 0.9800 . ?
C50A C49A 1.42(3) . ?
C49A H49A 0.9900 . ?
C49A H49B 0.9900 . ?
O7A H7A 0.8400 . ?
O7A C47A 1.381(8) . ?
C47A H47A 0.9900 . ?
C47A H47B 0.9900 . ?
C47A C48A 1.497(10) . ?
C48A H48A 0.9800 . ?
C48A H48B 0.9800 . ?
C48A H48C 0.9800 . ?
O8B H8B 0.8400 . ?
O8B C49B 1.43(3) . ?
C49B H49C 0.9900 . ?
C49B H49D 0.9900 . ?
C49B C50B 1.41(3) . ?
C50B H50D 0.9800 . ?
C50B H50E 0.9800 . ?
C50B H50F 0.9800 . ?
O7B H7B 0.8400 . ?
O7B C47B 1.48(3) . ?
C47B H47C 0.9900 . ?
C47B H47D 0.9900 . ?
C47B C48B 1.66(3) . ?
C48B H48D 0.9800 . ?
C48B H48E 0.9800 . ?
C48B H48F 0.9800 . ?
O8C H8C 0.8400 . ?
O8C C49C 1.43(2) . ?
C49C H49E 0.9900 . ?
C49C H49F 0.9900 . ?
C49C C50C 1.50(3) . ?
C50C H50G 0.9800 . ?
C50C H50H 0.9800 . ?
C50C H50I 0.9800 . ?

loop_
_geom_torsion_atom_site_label_1
_geom_torsion_atom_site_label_2
_geom_torsion_atom_site_label_3
_geom_torsion_atom_site_label_4
_geom_torsion
_geom_torsion_site_symmetry_1
_geom_torsion_site_symmetry_2
_geom_torsion_site_symmetry_3
_geom_torsion_site_symmetry_4
_geom_torsion_publ_flag
Co1 N10 C27 C28 -176.84(15) . . . . ?
Co1 N10 C13 C14 41.60(18) . . . . ?
Co1 N10 C15 C16 33.9(2) . . . . ?
Co1 N11 C14 C13 41.18(18) . . . . ?
Co1 N11 C21 C22 33.42(18) . . . . ?
Co1 N11 C35 C36 -176.00(14) . . . . ?
Co1 N13 C22 C21 -3.1(2) . . . . ?
Co1 N13 C22 C23 170.94(17) . . . . ?
Co1 N13 C26 C25 -167.28(16) . . . . ?
Co1 N12 C16 C15 -5.9(2) . . . . ?
Co1 N12 C16 C17 169.86(19) . . . . ?
Co1 N12 C20 C19 -167.06(18) . . . . ?
Fe1 N2 C4 C5 174.08(18) . . . . ?
Fe1 N1 C1 C2 178.7(2) . . . . ?
Fe1 N3 C7 C8 -176.64(17) . . . . ?
N10 C13 C14 N11 -55.8(2) . . . . ?
N10 C15 C16 N12 -19.2(3) . . . . ?
N10 C15 C16 C17 165.0(2) . . . . ?
N11 C21 C22 N13 -20.7(2) . . . . ?
N11 C21 C22 C23 165.30(19) . . . . ?
N11 C35 C36 C37 100.8(2) . . . . ?
N11 C35 C36 C41 -79.1(3) . . . . ?
N13 C22 C23 C24 -3.5(3) . . . . ?
N12 C16 C17 C18 -2.3(4) . . . . ?
N5 N2 C4 C5 -0.2(3) . . . . ?
N5 C6 C5 C4 0.4(3) . . . . ?
N2 N5 C6 C5 -0.6(3) . . . . ?
N2 N5 B1 N4 57.4(3) . . . . ?
N2 N5 B1 N6 -58.4(3) . . . . ?
N4 N1 C1 C2 0.3(3) . . . . ?
N1 N4 C3 C2 0.0(4) . . . . ?
N1 N4 B1 N5 -58.3(3) . . . . ?
N1 N4 B1 N6 56.5(3) . . . . ?
N1 C1 C2 C3 -0.3(4) . . . . ?
N6 N3 C7 C8 -0.6(3) . . . . ?
N6 C9 C8 C7 -0.4(3) . . . . ?
N3 N6 C9 C8 0.0(3) . . . . ?
N3 N6 B1 N5 55.8(3) . . . . ?
N3 N6 B1 N4 -60.0(3) . . . . ?
C28 C33 C32 C31 0.2(4) . . . . ?
C33 C28 C29 C30 -0.8(4) . . . . ?
C33 C28 C27 N10 101.9(3) . . . . ?
C33 C32 C31 C30 -0.1(4) . . . . ?
C33 C32 C31 C34 -178.5(2) . . . . ?
C32 C31 C30 C29 -0.4(4) . . . . ?
C31 C30 C29 C28 0.8(4) . . . . ?
C29 C28 C33 C32 0.3(4) . . . . ?
C29 C28 C27 N10 -82.6(3) . . . . ?
C27 N10 C13 C14 -80.8(2) . . . . ?
C27 N10 C15 C16 156.68(17) . . . . ?
C27 C28 C33 C32 176.0(2) . . . . ?
C27 C28 C29 C30 -176.4(2) . . . . ?
C13 N10 C27 C28 -58.0(2) . . . . ?
C13 N10 C15 C16 -80.3(2) . . . . ?
C14 N11 C21 C22 -80.61(19) . . . . ?
C14 N11 C35 C36 -55.6(2) . . . . ?
C21 N11 C14 C13 156.08(17) . . . . ?
C21 N11 C35 C36 63.7(2) . . . . ?
C21 C22 C23 C24 170.2(2) . . . . ?
C35 N11 C14 C13 -83.5(2) . . . . ?
C35 N11 C21 C22 157.47(16) . . . . ?
C35 C36 C37 C38 -177.4(2) . . . . ?
C35 C36 C41 C40 177.3(2) . . . . ?
C15 N10 C27 C28 63.2(2) . . . . ?
C15 N10 C13 C14 156.58(17) . . . . ?
C15 C16 C17 C18 173.2(2) . . . . ?
C22 N13 C26 C25 -0.3(3) . . . . ?
C22 C23 C24 C25 2.2(3) . . . . ?
C23 C24 C25 C26 -0.1(3) . . . . ?
C24 C25 C26 N13 -0.9(3) . . . . ?
C26 N13 C22 C21 -171.56(18) . . . . ?
C26 N13 C22 C23 2.5(3) . . . . ?
C16 N12 C20 C19 -0.3(3) . . . . ?
C16 C17 C18 C19 1.5(4) . . . . ?
C17 C18 C19 C20 -0.1(4) . . . . ?
C18 C19 C20 N12 -0.5(4) . . . . ?
C20 N12 C16 C15 -174.12(19) . . . . ?
C20 N12 C16 C17 1.7(3) . . . . ?
C34 C31 C30 C29 178.0(3) . . . . ?
C36 C37 C38 C39 -0.2(4) . . . . ?
C37 C36 C41 C40 -2.6(3) . . . . ?
C37 C38 C39 C40 -2.1(4) . . . . ?
C37 C38 C39 C42 177.9(2) . . . . ?
C38 C39 C40 C41 2.0(4) . . . . ?
C39 C40 C41 C36 0.3(4) . . . . ?
C41 C36 C37 C38 2.5(3) . . . . ?
C42 C39 C40 C41 -178.0(2) . . . . ?
C6 N5 N2 Fe1 -174.69(17) . . . . ?
C6 N5 N2 C4 0.5(3) . . . . ?
C6 N5 B1 N4 -130.0(3) . . . . ?
C6 N5 B1 N6 114.1(3) . . . . ?
C6 C5 C4 N2 -0.1(3) . . . . ?
C1 C2 C3 N4 0.2(4) . . . . ?
C3 N4 N1 Fe1 -178.8(2) . . . . ?
C3 N4 N1 C1 -0.1(3) . . . . ?
C3 N4 B1 N5 122.3(3) . . . . ?
C3 N4 B1 N6 -122.9(3) . . . . ?
C9 N6 N3 Fe1 177.03(16) . . . . ?
C9 N6 N3 C7 0.4(3) . . . . ?
C9 N6 B1 N5 -114.6(3) . . . . ?
C9 N6 B1 N4 129.6(3) . . . . ?
C9 C8 C7 N3 0.6(3) . . . . ?
B1 N5 N2 Fe1 -0.5(3) . . . . ?
B1 N5 N2 C4 174.7(2) . . . . ?
B1 N5 C6 C5 -173.6(3) . . . . ?
B1 N4 N1 Fe1 1.7(3) . . . . ?
B1 N4 N1 C1 -179.6(2) . . . . ?
B1 N4 C3 C2 179.4(3) . . . . ?
B1 N6 N3 Fe1 4.6(3) . . . . ?
B1 N6 N3 C7 -172.0(2) . . . . ?
B1 N6 C9 C8 171.0(3) . . . . ?
